data_7022405
loop_
_publ_author_name
'Massoud, Salah S.'
'Louka, Febee R.'
'Obaid, Yasser K.'
'Vicente, Ramon'
'Ribas, Joan'
'Fischer, Roland C.'
'Mautner, Franz A.'

_publ_section_title
;
 Metal ions directing the geometry and nuclearity of azido-metal(II)
 complexes derived from bis(2-(3,5-dimethyl-1H-pyrazol-1-yl)ethyl)amine.
;
_journal_issue 11
_journal_name_full 'Dalton transactions (Cambridge, England : 2003)'
_journal_page_first 3968
_journal_page_last 3978
_journal_paper_doi 10.1039/c2dt32540c
_journal_volume 42
_journal_year 2013
_chemical_formula_moiety '2(C28 H46 N22 Ni2), 3(H2 O)'
_chemical_formula_sum 'C56 H98 N44 Ni4 O3'
_chemical_formula_weight 1670.54
_chemical_name_common '[Ni(dedmpza)(N3)2]2.3/2H2O)'
_chemical_name_systematic
;
?
;
_space_group_IT_number 15
_symmetry_cell_setting monoclinic
_symmetry_space_group_name_Hall '-C 2yc'
_symmetry_space_group_name_H-M 'C 1 2/c 1'
_atom_sites_solution_hydrogens geom
_atom_sites_solution_primary direct
_atom_sites_solution_secondary difmap
_audit_creation_method SHELXL-97
_cell_angle_alpha 90.00
_cell_angle_beta 92.25(2)
_cell_angle_gamma 90.00
_cell_formula_units_Z 2
_cell_length_a 21.732(3)
_cell_length_b 10.5610(13)
_cell_length_c 15.831(2)
_cell_measurement_reflns_used 1000
_cell_measurement_temperature 100(2)
_cell_measurement_theta_max 25.00
_cell_measurement_theta_min 2.50
_cell_volume 3630.6(8)
_computing_cell_refinement 'Bruker SAINT'
_computing_data_collection 'Bruker SMART'
_computing_data_reduction 'Bruker SAINT'
_computing_structure_refinement 'SHELXL-97 (Sheldrick, 2008)'
_computing_structure_solution 'SHELXS-97 (Sheldrick, 2008)'
_diffrn_ambient_temperature 100(2)
_diffrn_measured_fraction_theta_full 0.993
_diffrn_measured_fraction_theta_max 0.993
_diffrn_measurement_device_type 'Bruker P4'
_diffrn_measurement_method \w-scans
_diffrn_radiation_monochromator graphite
_diffrn_radiation_source 'fine-focus sealed tube'
_diffrn_radiation_type MoK\a
_diffrn_radiation_wavelength 0.71073
_diffrn_reflns_av_R_equivalents 0.1089
_diffrn_reflns_av_sigmaI/netI 0.0800
_diffrn_reflns_limit_h_max 26
_diffrn_reflns_limit_h_min -26
_diffrn_reflns_limit_k_max 13
_diffrn_reflns_limit_k_min -13
_diffrn_reflns_limit_l_max 19
_diffrn_reflns_limit_l_min -19
_diffrn_reflns_number 12846
_diffrn_reflns_theta_full 26.37
_diffrn_reflns_theta_max 26.37
_diffrn_reflns_theta_min 1.88
_exptl_absorpt_coefficient_mu 1.099
_exptl_absorpt_correction_T_max 0.7340
_exptl_absorpt_correction_T_min 0.6802
_exptl_absorpt_correction_type multi-scan
_exptl_absorpt_process_details SADABS
_exptl_crystal_colour green
_exptl_crystal_density_diffrn 1.528
_exptl_crystal_density_method 'not measured'
_exptl_crystal_description irregular
_exptl_crystal_F_000 1756
_exptl_crystal_size_max 0.38
_exptl_crystal_size_mid 0.36
_exptl_crystal_size_min 0.30
_refine_diff_density_max 1.083
_refine_diff_density_min -0.927
_refine_diff_density_rms 0.120
_refine_ls_extinction_method none
_refine_ls_goodness_of_fit_ref 1.062
_refine_ls_matrix_type full
_refine_ls_number_parameters 258
_refine_ls_number_reflns 3685
_refine_ls_number_restraints 3
_refine_ls_restrained_S_all 1.083
_refine_ls_R_factor_all 0.0639
_refine_ls_R_factor_gt 0.0575
_refine_ls_shift/su_max 0.000
_refine_ls_shift/su_mean 0.000
_refine_ls_structure_factor_coef Fsqd
_refine_ls_weighting_details 'calc w=1/[\s^2^(Fo^2^)+(0.0688P)^2^+8.6740P] where P=(Fo^2^+2Fc^2^)/3'
_refine_ls_weighting_scheme calc
_refine_ls_wR_factor_gt 0.1377
_refine_ls_wR_factor_ref 0.1416
_reflns_number_gt 3316
_reflns_number_total 3685
_reflns_threshold_expression >2sigma(I)
_cod_data_source_file c2dt32540c.txt
_cod_data_source_block s2246b
_cod_depositor_comments
;
The following automatic conversions were performed:

'_symmetry_cell_setting' value 'Monoclinic' changed to 'monoclinic'
according to /home/saulius/struct/CIF-dictionaries/cif_core.dic
dictionary named 'cif_core.dic' version 2.4.2 from 2011-04-26.

Automatic conversion script
Id: cif_fix_values 1891 2012-01-12 08:04:46Z andrius 
;
_cod_original_sg_symbol_H-M 'C 2/c'
_cod_database_code 7022405

loop_
_symmetry_equiv_pos_as_xyz
'x, y, z'
'-x, y, -z+1/2'
'x+1/2, y+1/2, z'
'-x+1/2, y+1/2, -z+1/2'
'-x, -y, -z'
'x, -y, z-1/2'
'-x+1/2, -y+1/2, -z'
'x+1/2, -y+1/2, z-1/2'

loop_
_atom_site_label
_atom_site_type_symbol
_atom_site_fract_x
_atom_site_fract_y
_atom_site_fract_z
_atom_site_U_iso_or_equiv
_atom_site_adp_type
_atom_site_occupancy
_atom_site_symmetry_multiplicity
_atom_site_calc_flag
_atom_site_refinement_flags
Ni1 Ni 0.189912(18) 0.26514(4) 0.06244(2) 0.01450(16) Uani 1 1 d .
N1 N 0.09750(14) 0.2234(3) 0.03341(18) 0.0209(6) Uani 1 1 d .
N2 N 0.06694(13) 0.1386(3) 0.08058(17) 0.0206(6) Uani 1 1 d .
N3 N 0.20895(13) 0.0758(2) 0.09948(16) 0.0170(6) Uani 1 1 d D
H3 H 0.2330(18) 0.063(5) 0.055(2) 0.048(14) Uiso 1 1 d D
N4 N 0.20231(14) 0.2420(2) 0.25253(17) 0.0176(6) Uani 1 1 d .
N5 N 0.16975(13) 0.3011(3) 0.18858(16) 0.0171(5) Uani 1 1 d .
N11 N 0.28778(13) 0.2856(3) 0.06229(16) 0.0171(6) Uani 1 1 d .
N12 N 0.31801(13) 0.3506(3) 0.10896(16) 0.0198(6) Uani 1 1 d .
N13 N 0.34696(16) 0.4094(3) 0.1571(2) 0.0349(8) Uani 1 1 d .
N21 N 0.19000(13) 0.4547(3) 0.02644(17) 0.0216(6) Uani 1 1 d .
N22 N 0.16704(13) 0.5480(3) 0.05222(17) 0.0196(6) Uani 1 1 d .
N23 N 0.14546(15) 0.6408(3) 0.0752(2) 0.0313(7) Uani 1 1 d .
C1 C 0.05409(16) 0.2834(3) -0.0124(2) 0.0236(7) Uani 1 1 d .
C2 C -0.00370(18) 0.2381(3) 0.0067(2) 0.0284(8) Uani 1 1 d .
H2 H -0.0423 0.2661 -0.0165 0.034 Uiso 1 1 calc R
C3 C 0.00596(16) 0.1455(3) 0.0655(2) 0.0255(7) Uani 1 1 d .
C4 C -0.03774(17) 0.0630(4) 0.1091(3) 0.0336(9) Uani 1 1 d .
H4A H -0.0326 -0.0247 0.0904 0.050 Uiso 1 1 calc R
H4B H -0.0800 0.0909 0.0954 0.050 Uiso 1 1 calc R
H4C H -0.0295 0.0682 0.1703 0.050 Uiso 1 1 calc R
C5 C 0.06801(18) 0.3857(4) -0.0732(2) 0.0321(8) Uani 1 1 d .
H5A H 0.0598 0.4681 -0.0475 0.048 Uiso 1 1 calc R
H5B H 0.0420 0.3755 -0.1247 0.048 Uiso 1 1 calc R
H5C H 0.1114 0.3809 -0.0874 0.048 Uiso 1 1 calc R
C6 C 0.09972(16) 0.0409(3) 0.1293(2) 0.0231(7) Uani 1 1 d .
H6A H 0.0715 -0.0306 0.1391 0.028 Uiso 1 1 calc R
H6B H 0.1133 0.0758 0.1850 0.028 Uiso 1 1 calc R
C7 C 0.15521(16) -0.0070(3) 0.0839(2) 0.0225(7) Uani 1 1 d .
H7A H 0.1654 -0.0937 0.1036 0.027 Uiso 1 1 calc R
H7B H 0.1452 -0.0109 0.0224 0.027 Uiso 1 1 calc R
C8 C 0.23821(16) 0.0490(3) 0.1836(2) 0.0216(7) Uani 1 1 d .
H8A H 0.2760 -0.0013 0.1756 0.026 Uiso 1 1 calc R
H8B H 0.2098 -0.0039 0.2159 0.026 Uiso 1 1 calc R
C9 C 0.25515(16) 0.1644(3) 0.2357(2) 0.0212(7) Uani 1 1 d .
H9A H 0.2750 0.1370 0.2900 0.025 Uiso 1 1 calc R
H9B H 0.2854 0.2156 0.2053 0.025 Uiso 1 1 calc R
C10 C 0.20343(18) 0.2083(4) 0.4073(2) 0.0266(8) Uani 1 1 d .
H10A H 0.2057 0.1158 0.4043 0.040 Uiso 1 1 calc R
H10B H 0.1776 0.2330 0.4539 0.040 Uiso 1 1 calc R
H10C H 0.2449 0.2431 0.4170 0.040 Uiso 1 1 calc R
C11 C 0.17619(17) 0.2587(3) 0.3263(2) 0.0193(7) Uani 1 1 d .
C12 C 0.12474(16) 0.3296(3) 0.3110(2) 0.0210(7) Uani 1 1 d .
H12 H 0.0964 0.3570 0.3514 0.025 Uiso 1 1 calc R
C13 C 0.12185(15) 0.3538(3) 0.2249(2) 0.0195(7) Uani 1 1 d .
C14 C 0.07233(16) 0.4234(3) 0.1780(2) 0.0246(7) Uani 1 1 d .
H14A H 0.0851 0.4409 0.1205 0.037 Uiso 1 1 calc R
H14B H 0.0643 0.5034 0.2069 0.037 Uiso 1 1 calc R
H14C H 0.0348 0.3720 0.1756 0.037 Uiso 1 1 calc R
O1 O 0.0648(4) 0.7683(7) 0.2183(5) 0.102(2) Uani 0.75 1 d PD
H20 H 0.072(2) 0.730(12) 0.175(5) 0.153 Uiso 0.75 1 d PD
H21 H 0.0972(16) 0.791(12) 0.242(5) 0.153 Uiso 0.75 1 d PD

loop_
_atom_site_aniso_label
_atom_site_aniso_U_11
_atom_site_aniso_U_22
_atom_site_aniso_U_33
_atom_site_aniso_U_23
_atom_site_aniso_U_13
_atom_site_aniso_U_12
Ni1 0.0122(3) 0.0156(2) 0.0160(2) 0.00116(14) 0.00392(15) 0.00110(15)
N1 0.0171(15) 0.0230(14) 0.0230(15) 0.0020(11) 0.0032(11) -0.0018(12)
N2 0.0153(14) 0.0228(13) 0.0242(14) -0.0010(11) 0.0069(10) -0.0006(12)
N3 0.0171(14) 0.0179(12) 0.0165(13) 0.0020(10) 0.0053(10) 0.0024(11)
N4 0.0188(15) 0.0178(12) 0.0164(13) 0.0011(10) 0.0032(10) 0.0004(11)
N5 0.0143(14) 0.0183(12) 0.0188(13) 0.0018(11) 0.0019(10) 0.0034(11)
N11 0.0148(14) 0.0196(13) 0.0168(13) -0.0012(11) 0.0013(10) -0.0008(11)
N12 0.0193(15) 0.0207(13) 0.0199(13) 0.0001(12) 0.0072(11) -0.0004(12)
N13 0.0363(19) 0.0403(18) 0.0285(16) -0.0104(15) 0.0061(13) -0.0178(17)
N21 0.0240(16) 0.0185(13) 0.0227(14) 0.0037(11) 0.0063(11) 0.0012(12)
N22 0.0183(15) 0.0187(14) 0.0220(14) 0.0032(11) 0.0025(10) -0.0006(12)
N23 0.0311(18) 0.0217(15) 0.0419(18) -0.0009(13) 0.0116(14) 0.0025(14)
C1 0.0173(18) 0.0259(17) 0.0274(18) -0.0033(14) 0.0000(13) 0.0030(14)
C2 0.0160(18) 0.0338(19) 0.035(2) -0.0113(16) 0.0000(14) 0.0032(15)
C3 0.0171(18) 0.0274(17) 0.0324(18) -0.0123(15) 0.0062(13) -0.0017(15)
C4 0.022(2) 0.0344(19) 0.045(2) -0.0149(17) 0.0111(16) -0.0099(17)
C5 0.025(2) 0.036(2) 0.035(2) 0.0105(17) -0.0029(15) 0.0048(17)
C6 0.0189(18) 0.0234(16) 0.0274(17) 0.0026(14) 0.0070(13) -0.0011(14)
C7 0.0246(19) 0.0181(15) 0.0253(17) -0.0008(13) 0.0068(13) -0.0026(14)
C8 0.0237(18) 0.0196(15) 0.0216(16) 0.0035(13) 0.0047(13) 0.0059(14)
C9 0.0197(17) 0.0243(16) 0.0195(16) 0.0033(13) 0.0015(12) 0.0028(14)
C10 0.029(2) 0.0334(18) 0.0174(16) -0.0008(14) 0.0008(13) -0.0002(17)
C11 0.0231(19) 0.0182(14) 0.0169(16) -0.0021(12) 0.0045(13) -0.0065(13)
C12 0.0232(18) 0.0213(15) 0.0189(15) -0.0035(13) 0.0084(12) -0.0029(14)
C13 0.0195(17) 0.0153(14) 0.0242(16) -0.0010(13) 0.0074(12) -0.0020(13)
C14 0.0226(18) 0.0264(17) 0.0257(17) 0.0016(14) 0.0098(13) 0.0083(15)
O1 0.133(5) 0.082(4) 0.088(4) 0.013(3) -0.033(3) -0.029(3)

loop_
_atom_type_symbol
_atom_type_description
_atom_type_scat_dispersion_real
_atom_type_scat_dispersion_imag
_atom_type_scat_source
C C 0.0033 0.0016 'International Tables Vol C Tables 4.2.6.8 and 6.1.1.4'
H H 0.0000 0.0000 'International Tables Vol C Tables 4.2.6.8 and 6.1.1.4'
N N 0.0061 0.0033 'International Tables Vol C Tables 4.2.6.8 and 6.1.1.4'
Ni Ni 0.3393 1.1124 'International Tables Vol C Tables 4.2.6.8 and 6.1.1.4'
O O 0.0106 0.0060 'International Tables Vol C Tables 4.2.6.8 and 6.1.1.4'

loop_
_geom_angle_atom_site_label_1
_geom_angle_atom_site_label_2
_geom_angle_atom_site_label_3
_geom_angle
_geom_angle_site_symmetry_1
_geom_angle_site_symmetry_3
N21 Ni1 N1 98.84(11) . .
N21 Ni1 N5 95.11(11) . .
N1 Ni1 N5 90.73(11) . .
N21 Ni1 N3 168.71(11) . .
N1 Ni1 N3 92.14(11) . .
N5 Ni1 N3 87.32(10) . .
N21 Ni1 N11 89.15(11) . 7
N1 Ni1 N11 89.70(11) . 7
N5 Ni1 N11 175.60(10) . 7
N3 Ni1 N11 88.29(10) . 7
N21 Ni1 N11 83.75(11) . .
N1 Ni1 N11 165.62(11) . .
N5 Ni1 N11 103.18(11) . .
N3 Ni1 N11 84.96(11) . .
N11 Ni1 N11 76.15(12) 7 .
C1 N1 N2 105.2(3) . .
C1 N1 Ni1 132.5(2) . .
N2 N1 Ni1 120.3(2) . .
C3 N2 N1 111.6(3) . .
C3 N2 C6 126.3(3) . .
N1 N2 C6 121.3(3) . .
C7 N3 C8 110.3(2) . .
C7 N3 Ni1 111.7(2) . .
C8 N3 Ni1 120.1(2) . .
C11 N4 N5 111.4(3) . .
C11 N4 C9 127.4(3) . .
N5 N4 C9 121.1(3) . .
C13 N5 N4 105.2(3) . .
C13 N5 Ni1 133.2(2) . .
N4 N5 Ni1 120.2(2) . .
N12 N11 Ni1 125.7(2) . 7
N12 N11 Ni1 125.7(2) . .
Ni1 N11 Ni1 103.85(12) 7 .
N13 N12 N11 176.7(3) . .
N22 N21 Ni1 134.5(2) . .
N23 N22 N21 177.8(3) . .
N1 C1 C2 110.2(3) . .
N1 C1 C5 122.8(3) . .
C2 C1 C5 127.0(3) . .
C3 C2 C1 106.3(3) . .
C3 C2 H2 126.8 . .
C1 C2 H2 126.8 . .
N2 C3 C2 106.6(3) . .
N2 C3 C4 122.3(3) . .
C2 C3 C4 131.1(4) . .
C3 C4 H4A 109.5 . .
C3 C4 H4B 109.5 . .
H4A C4 H4B 109.5 . .
C3 C4 H4C 109.5 . .
H4A C4 H4C 109.5 . .
H4B C4 H4C 109.5 . .
C1 C5 H5A 109.5 . .
C1 C5 H5B 109.5 . .
H5A C5 H5B 109.5 . .
C1 C5 H5C 109.5 . .
H5A C5 H5C 109.5 . .
H5B C5 H5C 109.5 . .
N2 C6 C7 111.6(3) . .
N2 C6 H6A 109.3 . .
C7 C6 H6A 109.3 . .
N2 C6 H6B 109.3 . .
C7 C6 H6B 109.3 . .
H6A C6 H6B 108.0 . .
N3 C7 C6 111.3(3) . .
N3 C7 H7A 109.4 . .
C6 C7 H7A 109.4 . .
N3 C7 H7B 109.4 . .
C6 C7 H7B 109.4 . .
H7A C7 H7B 108.0 . .
N3 C8 C9 115.1(3) . .
N3 C8 H8A 108.5 . .
C9 C8 H8A 108.5 . .
N3 C8 H8B 108.5 . .
C9 C8 H8B 108.5 . .
H8A C8 H8B 107.5 . .
N4 C9 C8 112.4(3) . .
N4 C9 H9A 109.1 . .
C8 C9 H9A 109.1 . .
N4 C9 H9B 109.1 . .
C8 C9 H9B 109.1 . .
H9A C9 H9B 107.9 . .
C11 C10 H10A 109.5 . .
C11 C10 H10B 109.5 . .
H10A C10 H10B 109.5 . .
C11 C10 H10C 109.5 . .
H10A C10 H10C 109.5 . .
H10B C10 H10C 109.5 . .
N4 C11 C12 107.1(3) . .
N4 C11 C10 122.7(3) . .
C12 C11 C10 130.2(3) . .
C11 C12 C13 106.4(3) . .
C11 C12 H12 126.8 . .
C13 C12 H12 126.8 . .
N5 C13 C12 110.0(3) . .
N5 C13 C14 123.8(3) . .
C12 C13 C14 126.2(3) . .
C13 C14 H14A 109.5 . .
C13 C14 H14B 109.5 . .
H14A C14 H14B 109.5 . .
C13 C14 H14C 109.5 . .
H14A C14 H14C 109.5 . .
H14B C14 H14C 109.5 . .

loop_
_geom_bond_atom_site_label_1
_geom_bond_atom_site_label_2
_geom_bond_distance
_geom_bond_site_symmetry_2
Ni1 N21 2.082(3) .
Ni1 N1 2.090(3) .
Ni1 N5 2.096(3) .
Ni1 N3 2.120(3) .
Ni1 N11 2.120(3) 7
Ni1 N11 2.138(3) .
N1 C1 1.328(5) .
N1 N2 1.356(4) .
N2 C3 1.339(5) .
N2 C6 1.457(4) .
N3 C7 1.472(4) .
N3 C8 1.480(4) .
N4 C11 1.330(4) .
N4 N5 1.364(4) .
N4 C9 1.444(4) .
N5 C13 1.331(4) .
N11 N12 1.188(4) .
N11 Ni1 2.120(3) 7
N12 N13 1.151(4) .
N21 N22 1.184(4) .
N22 N23 1.152(4) .
C1 C2 1.389(5) .
C1 C5 1.485(5) .
C2 C3 1.360(5) .
C2 H2 0.9500 .
C3 C4 1.479(5) .
C4 H4A 0.9800 .
C4 H4B 0.9800 .
C4 H4C 0.9800 .
C5 H5A 0.9800 .
C5 H5B 0.9800 .
C5 H5C 0.9800 .
C6 C7 1.514(5) .
C6 H6A 0.9900 .
C6 H6B 0.9900 .
C7 H7A 0.9900 .
C7 H7B 0.9900 .
C8 C9 1.509(5) .
C8 H8A 0.9900 .
C8 H8B 0.9900 .
C9 H9A 0.9900 .
C9 H9B 0.9900 .
C10 C11 1.489(5) .
C10 H10A 0.9800 .
C10 H10B 0.9800 .
C10 H10C 0.9800 .
C11 C12 1.359(5) .
C12 C13 1.386(5) .
C12 H12 0.9500 .
C13 C14 1.479(5) .
C14 H14A 0.9800 .
C14 H14B 0.9800 .
C14 H14C 0.9800 .

loop_
_geom_torsion_atom_site_label_1
_geom_torsion_atom_site_label_2
_geom_torsion_atom_site_label_3
_geom_torsion_atom_site_label_4
_geom_torsion
C1 N1 N2 C3 -0.5(4)
C1 N1 N2 C6 170.0(3)
C11 N4 N5 C13 -0.9(4)
C9 N4 N5 C13 174.6(3)
N2 N1 C1 C2 1.0(4)
N2 N1 C1 C5 179.7(3)
N1 C1 C2 C3 -1.1(4)
C5 C1 C2 C3 -179.8(3)
N1 N2 C3 C2 -0.2(4)
C6 N2 C3 C2 -170.1(3)
N1 N2 C3 C4 -179.9(3)
C6 N2 C3 C4 10.2(5)
C1 C2 C3 N2 0.8(4)
C1 C2 C3 C4 -179.6(4)
C3 N2 C6 C7 133.6(3)
N1 N2 C6 C7 -35.4(4)
C8 N3 C7 C6 79.0(3)
N2 C6 C7 N3 83.5(3)
C7 N3 C8 C9 -134.8(3)
C11 N4 C9 C8 110.1(4)
N5 N4 C9 C8 -64.5(4)
N3 C8 C9 N4 59.9(4)
N5 N4 C11 C12 0.6(4)
C9 N4 C11 C12 -174.5(3)
N5 N4 C11 C10 -177.7(3)
C9 N4 C11 C10 7.3(5)
N4 C11 C12 C13 -0.1(4)
C10 C11 C12 C13 178.0(3)
N4 N5 C13 C12 0.8(4)
N4 N5 C13 C14 -177.1(3)
C11 C12 C13 N5 -0.5(4)
C11 C12 C13 C14 177.3(3)
